data_7243622
loop_
_publ_author_name
'Aoki, Kentaro'
'Otsubo, Kazuya'
'Kitagawa, Hiroshi'

_publ_section_title
;
 A square-shaped complex with an electron-acceptor ligand: unique cubic
 crystal symmetry and similarity to the inorganic mineral katoite
;
_journal_issue 43
_journal_name_full CrystEngComm
_journal_page_first 7691
_journal_page_last 7697
_journal_paper_doi 10.1039/D1CE00994J
_journal_volume 23
_journal_year 2021
_chemical_formula_moiety 'C104 H80 N24 O32 Pt4 S4, 17(C4 H8 O), 68(H2 O)'
_chemical_formula_sum 'C172 H352 N24 O117 Pt4 S4'
_chemical_formula_weight 5537.35
_chemical_properties_physical Efflorescent
_space_group_crystal_system cubic
_space_group_IT_number 220
_space_group_name_Hall 'I -4bd 2c 3'
_space_group_name_H-M_alt 'I -4 3 d'
_atom_sites_solution_hydrogens geom
_atom_sites_solution_primary direct
_atom_sites_solution_secondary difmap
_audit_creation_date 2021-09-19
_audit_creation_method SHELXL-2018/3
_audit_update_record
;
2021-09-24 deposited with the CCDC.	2021-09-28 downloaded from the CCDC.
;
_cell_angle_alpha 90
_cell_angle_beta 90
_cell_angle_gamma 90
_cell_formula_units_Z 12
_cell_length_a 39.9546(6)
_cell_length_b 39.9546(6)
_cell_length_c 39.9546(6)
_cell_measurement_reflns_used 247712
_cell_measurement_temperature 100(2)
_cell_measurement_theta_max 30.489
_cell_measurement_theta_min 3.5329
_cell_volume 63782.3(17)
_computing_cell_refinement 'CrysAlisPro (Agilent Technologies, 2014)'
_computing_data_collection 'CrysAlisPro (Agilent Technologies, 2014)'
_computing_data_reduction 'CrysAlisPro (Agilent Technologies, 2014)'
_computing_molecular_graphics 'CrystalStructure 4.3 (Rigaku, 2018)'
_computing_publication_material 'CrystalStructure 4.3 (Rigaku, 2018)'
_computing_structure_refinement 'SHELXL-2018/3 (Sheldrick, 2018)'
_computing_structure_solution 'SHELXT 2014/5 (Sheldrick, 2014)'
_diffrn_ambient_temperature 100(2)
_diffrn_detector_area_resol_mean 5.811
_diffrn_measured_fraction_theta_full 0.996
_diffrn_measured_fraction_theta_max 0.980
_diffrn_measurement_device_type 'Rigaku XtaLAB Pro'
_diffrn_measurement_method \w
_diffrn_radiation_type MoK\a
_diffrn_radiation_wavelength 0.71075
_diffrn_reflns_av_R_equivalents 0.2307
_diffrn_reflns_av_unetI/netI 0.1919
_diffrn_reflns_Laue_measured_fraction_full 0.996
_diffrn_reflns_Laue_measured_fraction_max 0.980
_diffrn_reflns_limit_h_max 53
_diffrn_reflns_limit_h_min -54
_diffrn_reflns_limit_k_max 56
_diffrn_reflns_limit_k_min -54
_diffrn_reflns_limit_l_max 55
_diffrn_reflns_limit_l_min -56
_diffrn_reflns_number 239627
_diffrn_reflns_point_group_measured_fraction_full 0.997
_diffrn_reflns_point_group_measured_fraction_max 0.966
_diffrn_reflns_theta_full 25.242
_diffrn_reflns_theta_max 30.489
_diffrn_reflns_theta_min 3.533
_exptl_absorpt_coefficient_mu 2.781
_exptl_absorpt_correction_T_max 0.532
_exptl_absorpt_correction_T_min 0.388
_exptl_absorpt_correction_type multi-scan
_exptl_crystal_colour yellow
_exptl_crystal_density_diffrn 1.730
_exptl_crystal_density_method 'not measured'
_exptl_crystal_description block
_exptl_crystal_F_000 34368
_exptl_crystal_recrystallization_method 'Re-crystallisation from solvent: 4:1 ratio of water and tetrahydrofuran'
_exptl_crystal_size_max 0.420
_exptl_crystal_size_mid 0.340
_exptl_crystal_size_min 0.260
_refine_diff_density_max 1.264
_refine_diff_density_min -0.544
_refine_diff_density_rms 0.086
_refine_ls_abs_structure_details
;
 Flack x determined using 2084 quotients [(I+)-(I-)]/[(I+)+(I-)]
 (Parsons, Flack and Wagner, Acta Cryst. B69 (2013) 249-259).
;
_refine_ls_abs_structure_Flack 0.026(10)
_refine_ls_extinction_method none
_refine_ls_goodness_of_fit_ref 0.983
_refine_ls_hydrogen_treatment constr
_refine_ls_matrix_type full
_refine_ls_number_parameters 166
_refine_ls_number_reflns 15679
_refine_ls_number_restraints 53
_refine_ls_restrained_S_all 0.983
_refine_ls_R_factor_all 0.2014
_refine_ls_R_factor_gt 0.0664
_refine_ls_shift/su_max 0.002
_refine_ls_shift/su_mean 0.000
_refine_ls_structure_factor_coef Fsqd
_refine_ls_weighting_details 'w=1/[\s^2^(Fo^2^)+(0.0704P)^2^+269.5207P] where P=(Fo^2^+2Fc^2^)/3'
_refine_ls_weighting_scheme calc
_refine_ls_wR_factor_gt 0.1466
_refine_ls_wR_factor_ref 0.2012
_reflns_Friedel_coverage 0.896
_reflns_Friedel_fraction_full 0.998
_reflns_Friedel_fraction_max 0.950
_reflns_number_gt 5861
_reflns_number_total 15679
_reflns_threshold_expression 'I > 2\s(I)'
_cod_data_source_file d1ce00994j3.cif
_cod_data_source_block exp_185
_cod_depositor_comments 'Adding full bibliography for 7243622.cif.'
_cod_original_cell_volume 63782(3)
_cod_database_code 7243622
_shelx_shelxl_version_number 2018/3

loop_
_space_group_symop_operation_xyz
'x, y, z'
'z, x, y'
'y, z, x'
'x+1/2, -y+1/2, -z'
'z+1/2, -x+1/2, -y'
'y+1/2, -z+1/2, -x'
'-x, y+1/2, -z+1/2'
'-z, x+1/2, -y+1/2'
'-y, z+1/2, -x+1/2'
'-x+1/2, -y, z+1/2'
'-z+1/2, -x, y+1/2'
'-y+1/2, -z, x+1/2'
'x+1/4, z+1/4, y+1/4'
'y+1/4, x+1/4, z+1/4'
'z+1/4, y+1/4, x+1/4'
'x+3/4, -z+1/4, -y+3/4'
'y+3/4, -x+1/4, -z+3/4'
'z+3/4, -y+1/4, -x+3/4'
'-x+3/4, z+3/4, -y+1/4'
'-y+3/4, x+3/4, -z+1/4'
'-z+3/4, y+3/4, -x+1/4'
'-x+1/4, -z+3/4, y+3/4'
'-y+1/4, -x+3/4, z+3/4'
'-z+1/4, -y+3/4, x+3/4'
'x+1/2, y+1/2, z+1/2'
'z+1/2, x+1/2, y+1/2'
'y+1/2, z+1/2, x+1/2'
'x+1, -y+1, -z+1/2'
'z+1, -x+1, -y+1/2'
'y+1, -z+1, -x+1/2'
'-x+1/2, y+1, -z+1'
'-z+1/2, x+1, -y+1'
'-y+1/2, z+1, -x+1'
'-x+1, -y+1/2, z+1'
'-z+1, -x+1/2, y+1'
'-y+1, -z+1/2, x+1'
'x+3/4, z+3/4, y+3/4'
'y+3/4, x+3/4, z+3/4'
'z+3/4, y+3/4, x+3/4'
'x+5/4, -z+3/4, -y+5/4'
'y+5/4, -x+3/4, -z+5/4'
'z+5/4, -y+3/4, -x+5/4'
'-x+5/4, z+5/4, -y+3/4'
'-y+5/4, x+5/4, -z+3/4'
'-z+5/4, y+5/4, -x+3/4'
'-x+3/4, -z+5/4, y+5/4'
'-y+3/4, -x+5/4, z+5/4'
'-z+3/4, -y+5/4, x+5/4'

loop_
_atom_site_label
_atom_site_type_symbol
_atom_site_fract_x
_atom_site_fract_y
_atom_site_fract_z
_atom_site_U_iso_or_equiv
_atom_site_adp_type
_atom_site_occupancy
_atom_site_site_symmetry_order
_atom_site_calc_flag
_atom_site_refinement_flags_posn
_atom_site_refinement_flags_adp
_atom_site_refinement_flags_occupancy
_atom_site_disorder_assembly
_atom_site_disorder_group
Pt1 Pt 0.12245(2) 0.67362(2) 0.54715(2) 0.0713(2) Uani 1 1 d . . . . .
S1 S 0.250000 0.6972(2) 0.500000 0.093(2) Uani 1 2 d DS T P . .
S2 S 0.2284(4) 0.7716(4) 0.2716(4) 0.199(7) Uani 1 3 d DS T P . .
O1 O 0.1378(3) 0.6593(2) 0.3839(3) 0.0730(9) Uani 1 1 d . . . . .
O2 O 0.1511(3) 0.7079(3) 0.2134(3) 0.0730(9) Uani 1 1 d . . . . .
O3 O 0.1163(2) 0.8129(2) 0.2418(3) 0.0730(9) Uani 1 1 d . . . . .
O4 O 0.1119(3) 0.7665(3) 0.4111(3) 0.0730(9) Uani 1 1 d . . . . .
O5 O 0.2620(4) 0.7200(4) 0.5272(4) 0.150(5) Uani 1 1 d D U . . .
O6 O 0.2229(4) 0.6782(5) 0.5157(4) 0.150(5) Uani 1 1 d D U . . .
O7 O 0.2485(12) 0.7486(7) 0.2925(8) 0.43(3) Uani 1 1 d D U . . .
O8 O 0.2071(5) 0.7929(5) 0.2929(5) 0.43(3) Uani 1 3 d DS TU P . .
N1 N 0.1239(4) 0.6645(3) 0.5987(3) 0.0713(2) Uani 1 1 d . . . . .
H1C H 0.104394 0.656391 0.605763 0.086 Uiso 1 1 calc R U . . .
H1D H 0.139928 0.649833 0.603603 0.086 Uiso 1 1 calc R U . . .
N2 N 0.1291(3) 0.7238(3) 0.5597(3) 0.0713(2) Uani 1 1 d . . . . .
H2C H 0.150140 0.730157 0.556265 0.086 Uiso 1 1 calc R U . . .
H2D H 0.115534 0.736852 0.547750 0.086 Uiso 1 1 calc R U . . .
N3 N 0.1230(3) 0.6857(3) 0.4996(3) 0.0805(19) Uani 1 1 d . . . . .
N4 N 0.1232(3) 0.7136(3) 0.3956(3) 0.0730(9) Uani 1 1 d . . . . .
N5 N 0.1329(3) 0.7586(3) 0.2280(3) 0.0730(9) Uani 1 1 d . . . . .
N6 N 0.1303(3) 0.7845(3) 0.1260(3) 0.0653(16) Uani 1 1 d . . . . .
C1 C 0.1310(4) 0.6976(4) 0.6149(4) 0.0713(2) Uani 1 1 d . . . . .
H1A H 0.120157 0.698053 0.636623 0.086 Uiso 1 1 calc R U . . .
H1B H 0.154911 0.699436 0.618586 0.086 Uiso 1 1 calc R U . . .
C2 C 0.1203(4) 0.7253(4) 0.5965(4) 0.0713(2) Uani 1 1 d . . . . .
H2A H 0.130228 0.745282 0.606014 0.086 Uiso 1 1 calc R U . . .
H2B H 0.096214 0.727277 0.598639 0.086 Uiso 1 1 calc R U . . .
C3 C 0.0966(4) 0.6847(4) 0.4799(4) 0.0805(19) Uani 1 1 d . . . . .
H3 H 0.077483 0.675205 0.489224 0.097 Uiso 1 1 calc R U . . .
C4 C 0.0933(4) 0.6958(5) 0.4468(4) 0.0805(19) Uani 1 1 d . . . . .
H4 H 0.072902 0.698416 0.435972 0.097 Uiso 1 1 calc R U . . .
C5 C 0.1245(4) 0.7026(5) 0.4320(4) 0.0805(19) Uani 1 1 d . . . . .
C6 C 0.1509(4) 0.7062(5) 0.4506(4) 0.0805(19) Uani 1 1 d . . . . .
H6 H 0.170336 0.714938 0.441207 0.097 Uiso 1 1 calc R U . . .
C7 C 0.1507(4) 0.6971(4) 0.4849(4) 0.0805(19) Uani 1 1 d . . . . .
H7 H 0.170216 0.699064 0.497311 0.097 Uiso 1 1 calc R U . . .
C8 C 0.1314(4) 0.6874(4) 0.3745(4) 0.0730(9) Uani 1 1 d . . . . .
C9 C 0.1346(4) 0.6972(4) 0.3385(4) 0.0730(9) Uani 1 1 d . . . . .
C10 C 0.1429(4) 0.6769(4) 0.3136(4) 0.0730(9) Uani 1 1 d . . . . .
H19 H 0.146511 0.654469 0.318850 0.088 Uiso 1 1 calc R U . . .
C11 C 0.1464(4) 0.6863(4) 0.2808(4) 0.0730(9) Uani 1 1 d . . . . .
H18 H 0.153669 0.670674 0.265147 0.088 Uiso 1 1 calc R U . . .
C12 C 0.1399(4) 0.7167(4) 0.2710(4) 0.0730(9) Uani 1 1 d . . . . .
C13 C 0.1403(4) 0.7284(4) 0.2350(4) 0.0730(9) Uani 1 1 d . . . . .
C14 C 0.1236(2) 0.7830(4) 0.2495(4) 0.0730(9) Uani 1 1 d . . . . .
C15 C 0.1216(4) 0.7748(4) 0.2890(4) 0.0730(9) Uani 1 1 d . . . . .
C16 C 0.1148(4) 0.7966(4) 0.3103(4) 0.0730(9) Uani 1 1 d . . . . .
H35 H 0.110506 0.818337 0.303167 0.088 Uiso 1 1 calc R U . . .
C17 C 0.1134(4) 0.7895(4) 0.3435(4) 0.0730(9) Uani 1 1 d . . . . .
H28 H 0.108390 0.805977 0.359222 0.088 Uiso 1 1 calc R U . . .
C18 C 0.1200(4) 0.7555(4) 0.3534(4) 0.0730(9) Uani 1 1 d . . . . .
C19 C 0.1175(4) 0.7477(4) 0.3880(4) 0.0730(9) Uani 1 1 d . . . . .
C20 C 0.1277(4) 0.7315(4) 0.3288(4) 0.0730(9) Uani 1 1 d . . . . .
C21 C 0.1310(4) 0.7386(4) 0.2963(4) 0.0730(9) Uani 1 1 d . . . . .
C22 C 0.1027(4) 0.7751(3) 0.1772(4) 0.0653(16) Uani 1 1 d . . . . .
H27 H 0.082901 0.774698 0.189429 0.078 Uiso 1 1 calc R U . . .
C23 C 0.1016(4) 0.7832(3) 0.1435(4) 0.0653(16) Uani 1 1 d . . . . .
H15 H 0.081279 0.787717 0.133130 0.078 Uiso 1 1 calc R U . . .
C24 C 0.1592(4) 0.7800(4) 0.1422(4) 0.0653(16) Uani 1 1 d . . . . .
H23 H 0.179026 0.783255 0.130474 0.078 Uiso 1 1 calc R U . . .
C25 C 0.1608(4) 0.7709(4) 0.1752(4) 0.0653(16) Uani 1 1 d . . . . .
H25 H 0.181139 0.766837 0.185845 0.078 Uiso 1 1 calc R U . . .
C26 C 0.1305(4) 0.7682(3) 0.1918(4) 0.0653(16) Uani 1 1 d . . . . .

loop_
_atom_site_aniso_label
_atom_site_aniso_U_11
_atom_site_aniso_U_22
_atom_site_aniso_U_33
_atom_site_aniso_U_23
_atom_site_aniso_U_13
_atom_site_aniso_U_12
Pt1 0.0847(5) 0.0624(4) 0.0670(4) 0.0025(3) 0.0061(4) -0.0011(4)
S1 0.104(6) 0.090(5) 0.085(5) 0.000 0.002(5) 0.000
S2 0.199(7) 0.199(7) 0.199(7) 0.044(9) -0.044(9) -0.044(9)
O1 0.088(2) 0.0638(19) 0.067(2) 0.0055(15) -0.0061(18) 0.0089(18)
O2 0.088(2) 0.0638(19) 0.067(2) 0.0055(15) -0.0061(18) 0.0089(18)
O3 0.088(2) 0.0638(19) 0.067(2) 0.0055(15) -0.0061(18) 0.0089(18)
O4 0.088(2) 0.0638(19) 0.067(2) 0.0055(15) -0.0061(18) 0.0089(18)
O5 0.123(9) 0.193(13) 0.135(10) 0.056(9) 0.016(8) 0.018(8)
O6 0.123(9) 0.193(13) 0.135(10) 0.056(9) 0.016(8) 0.018(8)
O7 0.87(8) 0.147(19) 0.28(3) 0.04(2) -0.21(4) 0.18(3)
O8 0.87(8) 0.147(19) 0.28(3) 0.04(2) -0.21(4) 0.18(3)
N1 0.0847(5) 0.0624(4) 0.0670(4) 0.0025(3) 0.0061(4) -0.0011(4)
N2 0.0847(5) 0.0624(4) 0.0670(4) 0.0025(3) 0.0061(4) -0.0011(4)
N3 0.052(3) 0.111(5) 0.078(4) 0.023(4) -0.004(3) -0.002(4)
N4 0.088(2) 0.0638(19) 0.067(2) 0.0055(15) -0.0061(18) 0.0089(18)
N5 0.088(2) 0.0638(19) 0.067(2) 0.0055(15) -0.0061(18) 0.0089(18)
N6 0.072(4) 0.066(4) 0.058(4) 0.008(3) -0.013(3) -0.011(3)
C1 0.0847(5) 0.0624(4) 0.0670(4) 0.0025(3) 0.0061(4) -0.0011(4)
C2 0.0847(5) 0.0624(4) 0.0670(4) 0.0025(3) 0.0061(4) -0.0011(4)
C3 0.052(3) 0.111(5) 0.078(4) 0.023(4) -0.004(3) -0.002(4)
C4 0.052(3) 0.111(5) 0.078(4) 0.023(4) -0.004(3) -0.002(4)
C5 0.052(3) 0.111(5) 0.078(4) 0.023(4) -0.004(3) -0.002(4)
C6 0.052(3) 0.111(5) 0.078(4) 0.023(4) -0.004(3) -0.002(4)
C7 0.052(3) 0.111(5) 0.078(4) 0.023(4) -0.004(3) -0.002(4)
C8 0.088(2) 0.0638(19) 0.067(2) 0.0055(15) -0.0061(18) 0.0089(18)
C9 0.088(2) 0.0638(19) 0.067(2) 0.0055(15) -0.0061(18) 0.0089(18)
C10 0.088(2) 0.0638(19) 0.067(2) 0.0055(15) -0.0061(18) 0.0089(18)
C11 0.088(2) 0.0638(19) 0.067(2) 0.0055(15) -0.0061(18) 0.0089(18)
C12 0.088(2) 0.0638(19) 0.067(2) 0.0055(15) -0.0061(18) 0.0089(18)
C13 0.088(2) 0.0638(19) 0.067(2) 0.0055(15) -0.0061(18) 0.0089(18)
C14 0.088(2) 0.0638(19) 0.067(2) 0.0055(15) -0.0061(18) 0.0089(18)
C15 0.088(2) 0.0638(19) 0.067(2) 0.0055(15) -0.0061(18) 0.0089(18)
C16 0.088(2) 0.0638(19) 0.067(2) 0.0055(15) -0.0061(18) 0.0089(18)
C17 0.088(2) 0.0638(19) 0.067(2) 0.0055(15) -0.0061(18) 0.0089(18)
C18 0.088(2) 0.0638(19) 0.067(2) 0.0055(15) -0.0061(18) 0.0089(18)
C19 0.088(2) 0.0638(19) 0.067(2) 0.0055(15) -0.0061(18) 0.0089(18)
C20 0.088(2) 0.0638(19) 0.067(2) 0.0055(15) -0.0061(18) 0.0089(18)
C21 0.088(2) 0.0638(19) 0.067(2) 0.0055(15) -0.0061(18) 0.0089(18)
C22 0.072(4) 0.066(4) 0.058(4) 0.008(3) -0.013(3) -0.011(3)
C23 0.072(4) 0.066(4) 0.058(4) 0.008(3) -0.013(3) -0.011(3)
C24 0.072(4) 0.066(4) 0.058(4) 0.008(3) -0.013(3) -0.011(3)
C25 0.072(4) 0.066(4) 0.058(4) 0.008(3) -0.013(3) -0.011(3)
C26 0.072(4) 0.066(4) 0.058(4) 0.008(3) -0.013(3) -0.011(3)

loop_
_atom_type_symbol
_atom_type_description
_atom_type_scat_dispersion_real
_atom_type_scat_dispersion_imag
_atom_type_scat_source
C C 0.0033 0.0016
;
International Tables for Crystallography
(Vol. C, Tables 4.2.6.8 and 6.1.1.4)
;
H H 0.0000 0.0000
;
International Tables for Crystallography
(Vol. C, Table 6.1.1.4)
;
N N 0.0061 0.0033
;
International Tables for Crystallography
(Vol. C, Tables 4.2.6.8 and 6.1.1.4)
;
O O 0.0106 0.0060
;
International Tables for Crystallography
(Vol. C, Tables 4.2.6.8 and 6.1.1.4)
;
Pt Pt -1.7033 8.3905
;
International Tables for Crystallography
(Vol. C, Tables 4.2.6.8 and 6.1.1.4)
;
S S 0.1246 0.1234
;
International Tables for Crystallography
(Vol. C, Tables 4.2.6.8 and 6.1.1.4)
;

loop_
_geom_angle_atom_site_label_1
_geom_angle_atom_site_label_2
_geom_angle_atom_site_label_3
_geom_angle
_geom_angle_site_symmetry_1
_geom_angle_site_symmetry_3
_geom_angle_publ_flag
N3 Pt1 N6 90.0(5) . 22_554 ?
N3 Pt1 N2 89.6(5) . . ?
N6 Pt1 N2 175.7(5) 22_554 . ?
N3 Pt1 N1 175.2(5) . . ?
N6 Pt1 N1 94.4(5) 22_554 . ?
N2 Pt1 N1 85.8(5) . . ?
O6 S1 O6 117.7(16) . 31_545 ?
O6 S1 O5 103.9(10) . . ?
O6 S1 O5 113.0(9) 31_545 . ?
O6 S1 O5 113.0(9) . 31_545 ?
O6 S1 O5 103.9(10) 31_545 31_545 ?
O5 S1 O5 105.0(14) . 31_545 ?
O7 S2 O7 108.7(17) 11_564 9_655 ?
O7 S2 O7 108.7(17) 11_564 . ?
O7 S2 O7 108.7(17) 9_655 . ?
O7 S2 O8 110.2(17) 11_564 . ?
O7 S2 O8 110.2(17) 9_655 . ?
O7 S2 O8 110.2(17) . . ?
C1 N1 Pt1 106.1(9) . . ?
C1 N1 H1C 110.5 . . ?
Pt1 N1 H1C 110.5 . . ?
C1 N1 H1D 110.5 . . ?
Pt1 N1 H1D 110.5 . . ?
H1C N1 H1D 108.7 . . ?
C2 N2 Pt1 104.0(9) . . ?
C2 N2 H2C 111.0 . . ?
Pt1 N2 H2C 111.0 . . ?
C2 N2 H2D 111.0 . . ?
Pt1 N2 H2D 111.0 . . ?
H2C N2 H2D 109.0 . . ?
C3 N3 C7 114.2(14) . . ?
C3 N3 Pt1 124.3(11) . . ?
C7 N3 Pt1 121.4(11) . . ?
C8 N4 C19 129.4(13) . . ?
C8 N4 C5 110.7(13) . . ?
C19 N4 C5 119.5(13) . . ?
C13 N5 C14 127.5(14) . . ?
C13 N5 C26 117.8(13) . . ?
C14 N5 C26 114.3(12) . . ?
C24 N6 C23 118.8(13) . . ?
C24 N6 Pt1 123.1(11) . 43_445 ?
C23 N6 Pt1 117.9(10) . 43_445 ?
C2 C1 N1 114.4(14) . . ?
C2 C1 H1A 108.7 . . ?
N1 C1 H1A 108.7 . . ?
C2 C1 H1B 108.7 . . ?
N1 C1 H1B 108.7 . . ?
H1A C1 H1B 107.6 . . ?
C1 C2 N2 114.3(13) . . ?
C1 C2 H2A 108.7 . . ?
N2 C2 H2A 108.7 . . ?
C1 C2 H2B 108.7 . . ?
N2 C2 H2B 108.7 . . ?
H2A C2 H2B 107.6 . . ?
N3 C3 C4 129.0(16) . . ?
N3 C3 H3 115.5 . . ?
C4 C3 H3 115.5 . . ?
C3 C4 C5 112.1(15) . . ?
C3 C4 H4 123.9 . . ?
C5 C4 H4 123.9 . . ?
C6 C5 C4 120.0(16) . . ?
C6 C5 N4 122.8(15) . . ?
C4 C5 N4 115.5(14) . . ?
C5 C6 C7 121.2(16) . . ?
C5 C6 H6 119.4 . . ?
C7 C6 H6 119.4 . . ?
N3 C7 C6 121.4(15) . . ?
N3 C7 H7 119.3 . . ?
C6 C7 H7 119.3 . . ?
O1 C8 N4 124.2(15) . . ?
O1 C8 C9 121.4(15) . . ?
N4 C8 C9 114.2(13) . . ?
C10 C9 C20 115.3(14) . . ?
C10 C9 C8 125.6(15) . . ?
C20 C9 C8 119.1(14) . . ?
C9 C10 C11 124.9(16) . . ?
C9 C10 H19 117.5 . . ?
C11 C10 H19 117.5 . . ?
C12 C11 C10 121.6(17) . . ?
C12 C11 H18 119.2 . . ?
C10 C11 H18 119.2 . . ?
C11 C12 C21 114.9(16) . . ?
C11 C12 C13 124.8(16) . . ?
C21 C12 C13 120.2(15) . . ?
O2 C13 N5 122.9(15) . . ?
O2 C13 C12 116.9(14) . . ?
N5 C13 C12 119.9(15) . . ?
O3 C14 N5 126.0(14) . . ?
O3 C14 C15 114.8(13) . . ?
N5 C14 C15 119.2(13) . . ?
C16 C15 C21 125.9(15) . . ?
C16 C15 C14 122.4(15) . . ?
C21 C15 C14 111.6(13) . . ?
C15 C16 C17 122.1(17) . . ?
C15 C16 H35 119.0 . . ?
C17 C16 H35 119.0 . . ?
C16 C17 C18 117.1(15) . . ?
C16 C17 H28 121.5 . . ?
C18 C17 H28 121.5 . . ?
C20 C18 C19 123.2(15) . . ?
C20 C18 C17 119.4(14) . . ?
C19 C18 C17 117.3(15) . . ?
O4 C19 N4 117.5(14) . . ?
O4 C19 C18 128.3(15) . . ?
N4 C19 C18 114.1(14) . . ?
C21 C20 C18 123.9(15) . . ?
C21 C20 C9 116.1(15) . . ?
C18 C20 C9 119.9(14) . . ?
C20 C21 C12 127.0(15) . . ?
C20 C21 C15 111.3(14) . . ?
C12 C21 C15 121.6(15) . . ?
C26 C22 C23 121.2(16) . . ?
C26 C22 H27 119.4 . . ?
C23 C22 H27 119.4 . . ?
N6 C23 C22 119.2(14) . . ?
N6 C23 H15 120.4 . . ?
C22 C23 H15 120.4 . . ?
N6 C24 C25 122.9(15) . . ?
N6 C24 H23 118.6 . . ?
C25 C24 H23 118.6 . . ?
C24 C25 C26 116.1(14) . . ?
C24 C25 H25 122.0 . . ?
C26 C25 H25 122.0 . . ?
C22 C26 C25 121.4(14) . . ?
C22 C26 N5 123.3(15) . . ?
C25 C26 N5 115.3(13) . . ?

loop_
_geom_bond_atom_site_label_1
_geom_bond_atom_site_label_2
_geom_bond_distance
_geom_bond_site_symmetry_2
_geom_bond_publ_flag
Pt1 N3 1.960(13) . ?
Pt1 N6 2.050(12) 22_554 ?
Pt1 N2 2.084(12) . ?
Pt1 N1 2.093(12) . ?
S1 O6 1.465(14) . ?
S1 O6 1.465(14) 31_545 ?
S1 O5 1.498(17) . ?
S1 O5 1.498(16) 31_545 ?
S2 O7 1.477(18) 11_564 ?
S2 O7 1.477(18) 9_655 ?
S2 O7 1.477(18) . ?
S2 O8 1.48(2) . ?
O1 C8 1.211(16) . ?
O2 C13 1.264(18) . ?
O3 C14 1.266(16) . ?
O4 C19 1.212(17) . ?
N1 C1 1.497(18) . ?
N1 H1C 0.8900 . ?
N1 H1D 0.8900 . ?
N2 C2 1.511(17) . ?
N2 H2C 0.8900 . ?
N2 H2D 0.8900 . ?
N3 C3 1.317(19) . ?
N3 C7 1.333(19) . ?
N4 C8 1.384(19) . ?
N4 C19 1.413(19) . ?
N4 C5 1.52(2) . ?
N5 C13 1.275(18) . ?
N5 C14 1.350(18) . ?
N5 C26 1.499(18) . ?
N6 C24 1.333(17) . ?
N6 C23 1.343(18) . ?
C1 C2 1.40(2) . ?
C1 H1A 0.9700 . ?
C1 H1B 0.9700 . ?
C2 H2A 0.9700 . ?
C2 H2B 0.9700 . ?
C3 C4 1.40(2) . ?
C3 H3 0.9300 . ?
C4 C5 1.40(2) . ?
C4 H4 0.9300 . ?
C5 C6 1.30(2) . ?
C6 C7 1.42(2) . ?
C6 H6 0.9300 . ?
C7 H7 0.9300 . ?
C8 C9 1.50(2) . ?
C9 C10 1.32(2) . ?
C9 C20 1.45(2) . ?
C10 C11 1.37(2) . ?
C10 H19 0.9300 . ?
C11 C12 1.30(2) . ?
C11 H18 0.9300 . ?
C12 C21 1.38(2) . ?
C12 C13 1.51(2) . ?
C14 C15 1.61(2) . ?
C15 C16 1.25(2) . ?
C15 C21 1.52(2) . ?
C16 C17 1.36(2) . ?
C16 H35 0.9300 . ?
C17 C18 1.44(2) . ?
C17 H28 0.9300 . ?
C18 C20 1.41(2) . ?
C18 C19 1.42(2) . ?
C20 C21 1.34(2) . ?
C22 C26 1.288(19) . ?
C22 C23 1.38(2) . ?
C22 H27 0.9300 . ?
C23 H15 0.9300 . ?
C24 C25 1.372(19) . ?
C24 H23 0.9300 . ?
C25 C26 1.38(2) . ?
C25 H25 0.9300 . ?

loop_
_geom_torsion_atom_site_label_1
_geom_torsion_atom_site_label_2
_geom_torsion_atom_site_label_3
_geom_torsion_atom_site_label_4
_geom_torsion
_geom_torsion_site_symmetry_1
_geom_torsion_site_symmetry_2
_geom_torsion_site_symmetry_3
_geom_torsion_site_symmetry_4
_geom_torsion_publ_flag
Pt1 N1 C1 C2 26.9(17) . . . . ?
N1 C1 C2 N2 -46(2) . . . . ?
Pt1 N2 C2 C1 38.0(17) . . . . ?
C7 N3 C3 C4 -5(2) . . . . ?
Pt1 N3 C3 C4 173.0(15) . . . . ?
N3 C3 C4 C5 14(3) . . . . ?
C3 C4 C5 C6 -17(3) . . . . ?
C3 C4 C5 N4 178.0(14) . . . . ?
C8 N4 C5 C6 93(2) . . . . ?
C19 N4 C5 C6 -80(2) . . . . ?
C8 N4 C5 C4 -101.7(18) . . . . ?
C19 N4 C5 C4 84(2) . . . . ?
C4 C5 C6 C7 13(3) . . . . ?
N4 C5 C6 C7 176.8(15) . . . . ?
C3 N3 C7 C6 -1.5(19) . . . . ?
Pt1 N3 C7 C6 -179.3(13) . . . . ?
C5 C6 C7 N3 -3(3) . . . . ?
C19 N4 C8 O1 175.1(16) . . . . ?
C5 N4 C8 O1 2(2) . . . . ?
C19 N4 C8 C9 0(3) . . . . ?
C5 N4 C8 C9 -173.3(13) . . . . ?
O1 C8 C9 C10 3(3) . . . . ?
N4 C8 C9 C10 178.6(16) . . . . ?
O1 C8 C9 C20 -177.9(16) . . . . ?
N4 C8 C9 C20 -2(2) . . . . ?
C20 C9 C10 C11 3(3) . . . . ?
C8 C9 C10 C11 -178.4(16) . . . . ?
C9 C10 C11 C12 -4(3) . . . . ?
C10 C11 C12 C21 3(2) . . . . ?
C10 C11 C12 C13 -174.5(16) . . . . ?
C14 N5 C13 O2 -174.8(12) . . . . ?
C26 N5 C13 O2 12(2) . . . . ?
C14 N5 C13 C12 -2(2) . . . . ?
C26 N5 C13 C12 -174.4(14) . . . . ?
C11 C12 C13 O2 -8(3) . . . . ?
C21 C12 C13 O2 174.9(16) . . . . ?
C11 C12 C13 N5 178.7(17) . . . . ?
C21 C12 C13 N5 1(3) . . . . ?
C13 N5 C14 O3 -179.8(14) . . . . ?
C26 N5 C14 O3 -6.8(10) . . . . ?
C13 N5 C14 C15 1.2(16) . . . . ?
C26 N5 C14 C15 174.2(12) . . . . ?
O3 C14 C15 C16 -2.7(19) . . . . ?
N5 C14 C15 C16 176.4(14) . . . . ?
O3 C14 C15 C21 -179.5(10) . . . . ?
N5 C14 C15 C21 -0.4(15) . . . . ?
C21 C15 C16 C17 -3(3) . . . . ?
C14 C15 C16 C17 -179.6(14) . . . . ?
C15 C16 C17 C18 0(3) . . . . ?
C16 C17 C18 C20 1(2) . . . . ?
C16 C17 C18 C19 -178.1(16) . . . . ?
C8 N4 C19 O4 -177.0(16) . . . . ?
C5 N4 C19 O4 -4(2) . . . . ?
C8 N4 C19 C18 2(3) . . . . ?
C5 N4 C19 C18 174.4(14) . . . . ?
C20 C18 C19 O4 177.9(17) . . . . ?
C17 C18 C19 O4 -3(3) . . . . ?
C20 C18 C19 N4 -1(3) . . . . ?
C17 C18 C19 N4 177.9(14) . . . . ?
C19 C18 C20 C21 -178.2(17) . . . . ?
C17 C18 C20 C21 3(3) . . . . ?
C19 C18 C20 C9 -2(3) . . . . ?
C17 C18 C20 C9 179.6(15) . . . . ?
C10 C9 C20 C21 -1(2) . . . . ?
C8 C9 C20 C21 -179.9(15) . . . . ?
C10 C9 C20 C18 -177.5(16) . . . . ?
C8 C9 C20 C18 4(2) . . . . ?
C18 C20 C21 C12 176.9(17) . . . . ?
C9 C20 C21 C12 1(3) . . . . ?
C18 C20 C21 C15 -6(2) . . . . ?
C9 C20 C21 C15 177.5(15) . . . . ?
C11 C12 C21 C20 -2(3) . . . . ?
C13 C12 C21 C20 176.1(17) . . . . ?
C11 C12 C21 C15 -178.3(16) . . . . ?
C13 C12 C21 C15 -1(3) . . . . ?
C16 C15 C21 C20 6(3) . . . . ?
C14 C15 C21 C20 -176.9(13) . . . . ?
C16 C15 C21 C12 -176.4(18) . . . . ?
C14 C15 C21 C12 0(2) . . . . ?
C24 N6 C23 C22 -4.3(19) . . . . ?
Pt1 N6 C23 C22 -179.2(9) 43_445 . . . ?
C26 C22 C23 N6 -1.3(17) . . . . ?
C23 N6 C24 C25 7(2) . . . . ?
Pt1 N6 C24 C25 -178.7(11) 43_445 . . . ?
N6 C24 C25 C26 -3(2) . . . . ?
C23 C22 C26 C25 4.9(18) . . . . ?
C23 C22 C26 N5 -178.8(13) . . . . ?
C24 C25 C26 C22 -3(2) . . . . ?
C24 C25 C26 N5 -179.2(12) . . . . ?
C13 N5 C26 C22 109.6(17) . . . . ?
C14 N5 C26 C22 -64.2(15) . . . . ?
C13 N5 C26 C25 -73.9(17) . . . . ?
C14 N5 C26 C25 112.3(12) . . . . ?
